data_7006505
loop_
_publ_author_name
'Deacon, Glen B.'
'Fallon, Gary D.'
'Forsyth, Craig M.'
'Harris, Stuart C.'
'Junk, Peter C.'
'Skelton, Brian W.'
'White, Allan H.'

_publ_section_title
;
 Manipulation of reaction pathways in redox transmetallation-ligand
 exchange syntheses of lanthanoid(II)/(III) aryloxide complexes.
;
_journal_issue 6
_journal_name_full 'Dalton transactions (Cambridge, England : 2003)'
_journal_page_first 802
_journal_page_last 812
_journal_paper_doi 10.1039/b511609k
_journal_year 2006
_chemical_formula_sum 'C83 H139 Er3 F5 O13'
_chemical_formula_weight 1941.72
_chemical_name_common
;
pentafluorotetrakis(2,6-di-tert-butyl-4-
methoxyphenolato)tetrakis
(tetrahydrofuran)trierbium(iii).tetrahydrofuran.hexane
;
_chemical_name_systematic
;
pentafluorotetrakis(2,6-di-tert-butyl-4-methoxyphenolato)tetrakis
(tetrahydrofuran)trierbium(III).tetrahydrofuran.hexane
;
_space_group_IT_number 14
_symmetry_cell_setting monoclinic
_symmetry_space_group_name_Hall '-P 2ybc'
_symmetry_space_group_name_H-M 'P 1 21/c 1'
_atom_sites_solution_hydrogens geom
_atom_sites_solution_primary direct
_atom_sites_solution_secondary difmap
_audit_creation_method SHELXL-97
_cell_angle_alpha 90.00
_cell_angle_beta 95.77(3)
_cell_angle_gamma 90.00
_cell_formula_units_Z 4
_cell_length_a 15.049(3)
_cell_length_b 19.045(4)
_cell_length_c 32.230(6)
_cell_measurement_reflns_used 30
_cell_measurement_temperature 123(2)
_cell_measurement_theta_max 13.7
_cell_measurement_theta_min 5.4
_cell_volume 9191(3)
_computing_cell_refinement 'DENZO-SMN (Otwinoski and Minor, 1993)'
_computing_data_collection 'COLLECT (Nonius BV, 1994)'
_computing_data_reduction 'DENZO-SMN (Otwinoski and Minor, 1993)'
_computing_molecular_graphics 'POVRAY 3.0'
_computing_structure_refinement 'SHELXL-97 (Sheldrick, 1997)'
_computing_structure_solution 'SHELXS-97 (Sheldrick, 1990)'
_diffrn_ambient_temperature 123(2)
_diffrn_measured_fraction_theta_full 0.999
_diffrn_measured_fraction_theta_max 0.999
_diffrn_measurement_device_type 'Siemans/Nicolet R3m/V'
_diffrn_measurement_method 'omega scans'
_diffrn_radiation_monochromator graphite
_diffrn_radiation_source 'fine-focus sealed tube'
_diffrn_radiation_type MoK\a
_diffrn_radiation_wavelength 0.71073
_diffrn_reflns_av_R_equivalents 0.0865
_diffrn_reflns_av_sigmaI/netI 0.1427
_diffrn_reflns_limit_h_max 17
_diffrn_reflns_limit_h_min -17
_diffrn_reflns_limit_k_max 22
_diffrn_reflns_limit_k_min -1
_diffrn_reflns_limit_l_max 1
_diffrn_reflns_limit_l_min -38
_diffrn_reflns_number 18191
_diffrn_reflns_theta_full 25.00
_diffrn_reflns_theta_max 25.00
_diffrn_reflns_theta_min 2.06
_exptl_absorpt_coefficient_mu 2.778
_exptl_absorpt_correction_T_max 0.62
_exptl_absorpt_correction_T_min 0.50
_exptl_absorpt_correction_type gaussian
_exptl_crystal_colour pink
_exptl_crystal_density_diffrn 1.403
_exptl_crystal_density_method 'not measured'
_exptl_crystal_description tabular
_exptl_crystal_F_000 3960
_exptl_crystal_size_max 0.19
_exptl_crystal_size_mid 0.12
_exptl_crystal_size_min 0.06
_refine_diff_density_max 1.380
_refine_diff_density_min -1.477
_refine_diff_density_rms 0.208
_refine_ls_extinction_method none
_refine_ls_goodness_of_fit_ref 1.014
_refine_ls_hydrogen_treatment mixed
_refine_ls_matrix_type full
_refine_ls_number_parameters 927
_refine_ls_number_reflns 16170
_refine_ls_number_restraints 36
_refine_ls_restrained_S_all 1.014
_refine_ls_R_factor_all 0.1404
_refine_ls_R_factor_gt 0.0694
_refine_ls_shift/su_max 0.005
_refine_ls_shift/su_mean 0.000
_refine_ls_structure_factor_coef Fsqd
_refine_ls_weighting_details 'calc w=1/[\s^2^(Fo^2^)+(0.0788P)^2^+0.0000P] where P=(Fo^2^+2Fc^2^)/3'
_refine_ls_weighting_scheme calc
_refine_ls_wR_factor_gt 0.1464
_refine_ls_wR_factor_ref 0.1759
_reflns_number_gt 9509
_reflns_number_total 16170
_reflns_threshold_expression >2sigma(I)
_cod_data_source_file b511609k.txt
_cod_data_source_block sm356ab
_cod_original_sg_symbol_H-M P2(1)/c
_cod_database_code 7006505

loop_
_symmetry_equiv_pos_as_xyz
'x, y, z'
'-x, y+1/2, -z+1/2'
'-x, -y, -z'
'x, -y-1/2, z-1/2'

loop_
_atom_site_label
_atom_site_type_symbol
_atom_site_fract_x
_atom_site_fract_y
_atom_site_fract_z
_atom_site_U_iso_or_equiv
_atom_site_adp_type
_atom_site_occupancy
_atom_site_symmetry_multiplicity
_atom_site_calc_flag
_atom_site_refinement_flags
_atom_site_disorder_assembly
_atom_site_disorder_group
Er1 Er 0.21100(4) 0.70904(3) 0.102191(17) 0.02115(15) Uani 1 1 d . . .
Er2 Er 0.30846(4) 0.76196(3) 0.200916(17) 0.02214(15) Uani 1 1 d . B .
Er3 Er 0.15834(4) 0.62129(3) 0.193077(17) 0.02092(15) Uani 1 1 d . . .
F1 F 0.2836(4) 0.6529(4) 0.1633(2) 0.0244(16) Uani 1 1 d . . .
F2 F 0.1677(4) 0.7426(4) 0.16861(19) 0.0231(16) Uani 1 1 d . . .
F3 F 0.3100(4) 0.7812(4) 0.1334(2) 0.0263(17) Uani 1 1 d . . .
F4 F 0.2397(4) 0.6862(4) 0.2383(2) 0.0253(16) Uani 1 1 d . . .
F5 F 0.1244(5) 0.6287(4) 0.1250(2) 0.0308(18) Uani 1 1 d . . .
O1 O 0.2845(5) 0.6527(4) 0.0619(2) 0.0229(19) Uani 1 1 d . . .
O2 O 0.4433(7) 0.5212(5) -0.0647(3) 0.043(3) Uani 1 1 d . . .
O3 O 0.1271(6) 0.7740(4) 0.0638(3) 0.029(2) Uani 1 1 d . . .
O4 O -0.0966(7) 0.9427(6) -0.0412(3) 0.050(3) Uani 1 1 d . . .
O5 O 0.2697(6) 0.8417(5) 0.2396(3) 0.031(2) Uani 1 1 d . . .
O6 O 0.2511(6) 1.0847(5) 0.3332(3) 0.035(2) Uani 1 1 d . . .
O7 O 0.2129(6) 0.5340(5) 0.2259(3) 0.030(2) Uani 1 1 d . . .
O8 O 0.2949(6) 0.2754(5) 0.2971(3) 0.038(2) Uani 1 1 d . . .
O9 O 0.4349(6) 0.6946(5) 0.2272(3) 0.042(3) Uani 1 1 d D . .
O10 O 0.4335(6) 0.8400(5) 0.1950(3) 0.035(2) Uani 1 1 d . . .
O11 O 0.0372(6) 0.5358(5) 0.1782(3) 0.031(2) Uani 1 1 d . . .
O12 O 0.0388(5) 0.6772(4) 0.2216(2) 0.0236(19) Uani 1 1 d . . .
O13 O -0.0161(19) 0.7420(14) 0.3556(8) 0.197(10) Uiso 1 1 d . . .
C1 C 0.3258(8) 0.6197(7) 0.0322(4) 0.026(3) Uani 1 1 d . . .
C2 C 0.4179(9) 0.6312(7) 0.0279(4) 0.032(3) Uani 1 1 d . . .
C3 C 0.4570(9) 0.5995(7) -0.0044(4) 0.032(3) Uani 1 1 d . . .
H3 H 0.5177 0.6092 -0.0079 0.038 Uiso 1 1 calc R . .
C4 C 0.4095(10) 0.5539(8) -0.0318(4) 0.036(4) Uani 1 1 d . . .
C5 C 0.3230(10) 0.5394(7) -0.0263(4) 0.036(4) Uani 1 1 d . . .
H5 H 0.2912 0.5067 -0.0444 0.044 Uiso 1 1 calc R . .
C6 C 0.2796(9) 0.5709(7) 0.0049(4) 0.031(3) Uani 1 1 d . . .
C7 C 0.5309(11) 0.5372(8) -0.0719(5) 0.054(5) Uani 1 1 d . . .
H7A H 0.5472 0.5105 -0.0960 0.081 Uiso 1 1 calc R . .
H7B H 0.5713 0.5248 -0.0472 0.081 Uiso 1 1 calc R . .
H7C H 0.5357 0.5876 -0.0775 0.081 Uiso 1 1 calc R . .
C8 C 0.4750(8) 0.6799(7) 0.0584(4) 0.028(3) Uani 1 1 d . . .
C9 C 0.5750(8) 0.6781(8) 0.0478(4) 0.038(4) Uani 1 1 d . . .
H9A H 0.6114 0.7087 0.0671 0.057 Uiso 1 1 calc R . .
H9B H 0.5781 0.6946 0.0191 0.057 Uiso 1 1 calc R . .
H9C H 0.5977 0.6299 0.0504 0.057 Uiso 1 1 calc R . .
C10 C 0.4424(9) 0.7559(7) 0.0537(4) 0.034(3) Uani 1 1 d . . .
H10A H 0.4792 0.7860 0.0732 0.051 Uiso 1 1 calc R . .
H10B H 0.3799 0.7586 0.0598 0.051 Uiso 1 1 calc R . .
H10C H 0.4470 0.7719 0.0251 0.051 Uiso 1 1 calc R . .
C11 C 0.4734(8) 0.6541(8) 0.1036(4) 0.035(3) Uani 1 1 d . . .
H11A H 0.5100 0.6853 0.1225 0.053 Uiso 1 1 calc R . .
H11B H 0.4973 0.6063 0.1061 0.053 Uiso 1 1 calc R . .
H11C H 0.4117 0.6544 0.1109 0.053 Uiso 1 1 calc R . .
C12 C 0.1802(10) 0.5499(8) 0.0085(4) 0.037(4) Uani 1 1 d . . .
C13 C 0.1461(10) 0.4933(8) -0.0228(4) 0.049(4) Uani 1 1 d . . .
H13A H 0.0838 0.4821 -0.0191 0.073 Uiso 1 1 calc R . .
H13B H 0.1827 0.4509 -0.0182 0.073 Uiso 1 1 calc R . .
H13C H 0.1499 0.5105 -0.0512 0.073 Uiso 1 1 calc R . .
C14 C 0.1177(9) 0.6153(8) -0.0003(5) 0.049(4) Uani 1 1 d . . .
H14A H 0.0557 0.6017 0.0021 0.073 Uiso 1 1 calc R . .
H14B H 0.1232 0.6328 -0.0285 0.073 Uiso 1 1 calc R . .
H14C H 0.1353 0.6523 0.0200 0.073 Uiso 1 1 calc R . .
C15 C 0.1686(10) 0.5198(8) 0.0518(4) 0.047(4) Uani 1 1 d . . .
H15A H 0.1059 0.5071 0.0533 0.071 Uiso 1 1 calc R . .
H15B H 0.1866 0.5551 0.0731 0.071 Uiso 1 1 calc R . .
H15C H 0.2061 0.4779 0.0567 0.071 Uiso 1 1 calc R . .
C16 C 0.0736(9) 0.8156(7) 0.0380(4) 0.030(3) Uani 1 1 d . . .
C17 C 0.1088(9) 0.8602(7) 0.0074(4) 0.036(3) Uani 1 1 d . . .
C18 C 0.0529(9) 0.9029(8) -0.0171(4) 0.040(4) Uani 1 1 d . . .
H18 H 0.0775 0.9340 -0.0359 0.047 Uiso 1 1 calc R . .
C19 C -0.0360(10) 0.9023(8) -0.0154(5) 0.042(4) Uani 1 1 d . . .
C20 C -0.0719(9) 0.8594(7) 0.0128(4) 0.035(3) Uani 1 1 d . . .
H20 H -0.1348 0.8600 0.0139 0.042 Uiso 1 1 calc R . .
C21 C -0.0201(8) 0.8148(6) 0.0401(4) 0.026(3) Uani 1 1 d . . .
C22 C -0.0587(11) 0.9876(8) -0.0698(4) 0.046(4) Uani 1 1 d . . .
H22A H -0.1064 1.0133 -0.0863 0.069 Uiso 1 1 calc R . .
H22B H -0.0252 0.9596 -0.0884 0.069 Uiso 1 1 calc R . .
H22C H -0.0183 1.0211 -0.0544 0.069 Uiso 1 1 calc R . .
C23 C 0.2141(10) 0.8625(8) 0.0047(5) 0.042(4) Uani 1 1 d . . .
C24 C 0.2337(10) 0.9168(10) -0.0291(5) 0.067(6) Uani 1 1 d . . .
H24A H 0.2163 0.9637 -0.0204 0.100 Uiso 1 1 calc R . .
H24B H 0.1996 0.9045 -0.0556 0.100 Uiso 1 1 calc R . .
H24C H 0.2976 0.9164 -0.0325 0.100 Uiso 1 1 calc R . .
C25 C 0.2648(9) 0.8875(8) 0.0458(5) 0.043(4) Uani 1 1 d . . .
H25A H 0.2427 0.9339 0.0530 0.065 Uiso 1 1 calc R . .
H25B H 0.3287 0.8905 0.0425 0.065 Uiso 1 1 calc R . .
H25C H 0.2553 0.8541 0.0680 0.065 Uiso 1 1 calc R . .
C26 C 0.2428(10) 0.7919(9) -0.0096(4) 0.047(4) Uani 1 1 d . . .
H26A H 0.2310 0.7563 0.0111 0.071 Uiso 1 1 calc R . .
H26B H 0.3068 0.7929 -0.0129 0.071 Uiso 1 1 calc R . .
H26C H 0.2093 0.7804 -0.0364 0.071 Uiso 1 1 calc R . .
C27 C -0.0646(9) 0.7677(9) 0.0702(4) 0.041(4) Uani 1 1 d . . .
C28 C -0.0502(9) 0.6917(7) 0.0602(5) 0.037(4) Uani 1 1 d . . .
H28A H -0.0787 0.6621 0.0799 0.056 Uiso 1 1 calc R . .
H28B H 0.0139 0.6817 0.0624 0.056 Uiso 1 1 calc R . .
H28C H -0.0766 0.6818 0.0317 0.056 Uiso 1 1 calc R . .
C29 C -0.0314(9) 0.7887(8) 0.1148(4) 0.040(4) Uani 1 1 d . . .
H29A H -0.0425 0.8389 0.1188 0.060 Uiso 1 1 calc R . .
H29B H 0.0329 0.7794 0.1199 0.060 Uiso 1 1 calc R . .
H29C H -0.0631 0.7614 0.1344 0.060 Uiso 1 1 calc R . .
C30 C -0.1677(10) 0.7784(9) 0.0660(5) 0.052(4) Uani 1 1 d . . .
H30A H -0.1813 0.8274 0.0722 0.078 Uiso 1 1 calc R . .
H30B H -0.1942 0.7475 0.0857 0.078 Uiso 1 1 calc R . .
H30C H -0.1925 0.7669 0.0375 0.078 Uiso 1 1 calc R . .
C31 C 0.2623(8) 0.9011(7) 0.2634(4) 0.029(3) Uani 1 1 d . . .
C32 C 0.2312(8) 0.9650(7) 0.2442(4) 0.025(3) Uani 1 1 d . . .
C33 C 0.2285(8) 1.0225(7) 0.2697(4) 0.031(3) Uani 1 1 d . . .
H33 H 0.2060 1.0653 0.2577 0.038 Uiso 1 1 calc R . .
C34 C 0.2566(8) 1.0214(7) 0.3113(4) 0.027(3) Uani 1 1 d . . .
C35 C 0.2847(9) 0.9586(7) 0.3297(4) 0.038(4) Uani 1 1 d . . .
H35 H 0.3041 0.9579 0.3587 0.045 Uiso 1 1 calc R . .
C36 C 0.2855(9) 0.8985(7) 0.3079(4) 0.030(3) Uani 1 1 d . . .
C37 C 0.2717(10) 1.0810(8) 0.3772(4) 0.045(4) Uani 1 1 d . . .
H37A H 0.2658 1.1278 0.3893 0.068 Uiso 1 1 calc R . .
H37B H 0.3331 1.0642 0.3836 0.068 Uiso 1 1 calc R . .
H37C H 0.2304 1.0485 0.3890 0.068 Uiso 1 1 calc R . .
C38 C 0.1922(9) 0.9696(7) 0.1985(4) 0.030(3) Uani 1 1 d . . .
C39 C 0.1555(10) 1.0421(7) 0.1875(4) 0.037(4) Uani 1 1 d . . .
H39A H 0.2030 1.0771 0.1931 0.056 Uiso 1 1 calc R . .
H39B H 0.1066 1.0527 0.2045 0.056 Uiso 1 1 calc R . .
H39C H 0.1331 1.0436 0.1579 0.056 Uiso 1 1 calc R . .
C40 C 0.2680(10) 0.9578(8) 0.1695(4) 0.041(4) Uani 1 1 d . . .
H40A H 0.3158 0.9922 0.1764 0.061 Uiso 1 1 calc R . .
H40B H 0.2438 0.9637 0.1404 0.061 Uiso 1 1 calc R . .
H40C H 0.2921 0.9103 0.1737 0.061 Uiso 1 1 calc R . .
C41 C 0.1162(9) 0.9170(7) 0.1890(4) 0.039(4) Uani 1 1 d . . .
H41A H 0.1381 0.8695 0.1957 0.058 Uiso 1 1 calc R . .
H41B H 0.0943 0.9196 0.1593 0.058 Uiso 1 1 calc R . .
H41C H 0.0674 0.9282 0.2059 0.058 Uiso 1 1 calc R . .
C42 C 0.3114(10) 0.8291(8) 0.3311(4) 0.037(4) Uani 1 1 d . . .
C43 C 0.3266(11) 0.8396(8) 0.3790(4) 0.052(5) Uani 1 1 d . . .
H43A H 0.2727 0.8595 0.3890 0.078 Uiso 1 1 calc R . .
H43B H 0.3769 0.8717 0.3856 0.078 Uiso 1 1 calc R . .
H43C H 0.3399 0.7942 0.3925 0.078 Uiso 1 1 calc R . .
C44 C 0.2354(11) 0.7775(7) 0.3238(5) 0.048(4) Uani 1 1 d . . .
H44A H 0.1809 0.7984 0.3327 0.072 Uiso 1 1 calc R . .
H44B H 0.2500 0.7346 0.3398 0.072 Uiso 1 1 calc R . .
H44C H 0.2258 0.7661 0.2940 0.072 Uiso 1 1 calc R . .
C45 C 0.3981(12) 0.8000(11) 0.3172(5) 0.078(6) Uani 1 1 d . . .
H45A H 0.4456 0.8350 0.3224 0.117 Uiso 1 1 calc R . .
H45B H 0.3896 0.7892 0.2874 0.117 Uiso 1 1 calc R . .
H45C H 0.4149 0.7571 0.3329 0.117 Uiso 1 1 calc R . .
C46 C 0.2359(8) 0.4720(7) 0.2448(4) 0.028(3) Uani 1 1 d . A .
C47 C 0.2239(8) 0.4614(7) 0.2871(4) 0.026(3) Uani 1 1 d . . .
C48 C 0.2426(8) 0.3963(6) 0.3045(4) 0.026(3) Uani 1 1 d . . .
H48 H 0.2342 0.3890 0.3330 0.031 Uiso 1 1 calc R . .
C49 C 0.2724(8) 0.3425(7) 0.2823(4) 0.026(3) Uani 1 1 d . . .
C50 C 0.2877(9) 0.3507(8) 0.2407(4) 0.032(3) Uani 1 1 d . A .
H50 H 0.3096 0.3125 0.2257 0.039 Uiso 1 1 calc R . .
C51 C 0.2706(8) 0.4160(8) 0.2212(4) 0.033(3) Uani 1 1 d . . .
C52 C 0.2776(12) 0.2621(9) 0.3383(5) 0.056(5) Uani 1 1 d . . .
H52A H 0.2947 0.2137 0.3458 0.085 Uiso 1 1 calc R . .
H52B H 0.2138 0.2685 0.3409 0.085 Uiso 1 1 calc R . .
H52C H 0.3122 0.2946 0.3571 0.085 Uiso 1 1 calc R . .
C53 C 0.1961(10) 0.5209(8) 0.3154(4) 0.038(4) Uani 1 1 d . . .
C54 C 0.1861(13) 0.4954(9) 0.3598(4) 0.064(5) Uani 1 1 d . . .
H54A H 0.2418 0.4729 0.3713 0.096 Uiso 1 1 calc R . .
H54B H 0.1370 0.4614 0.3591 0.096 Uiso 1 1 calc R . .
H54C H 0.1732 0.5355 0.3773 0.096 Uiso 1 1 calc R . .
C55 C 0.2687(11) 0.5758(8) 0.3193(5) 0.063(5) Uani 1 1 d . . .
H55A H 0.3257 0.5537 0.3293 0.094 Uiso 1 1 calc R . .
H55B H 0.2541 0.6120 0.3391 0.094 Uiso 1 1 calc R . .
H55C H 0.2735 0.5973 0.2920 0.094 Uiso 1 1 calc R . .
C56 C 0.1090(10) 0.5551(8) 0.3001(5) 0.052(4) Uani 1 1 d . . .
H56A H 0.1119 0.5726 0.2717 0.077 Uiso 1 1 calc R . .
H56B H 0.0976 0.5945 0.3185 0.077 Uiso 1 1 calc R . .
H56C H 0.0605 0.5208 0.3003 0.077 Uiso 1 1 calc R . .
C57 C 0.2772(17) 0.4158(13) 0.1727(7) 0.035(6) Uani 0.66(3) 1 d P A 1
C57' C 0.316(3) 0.441(2) 0.1800(12) 0.012(9) Uiso 0.34(3) 1 d P A 2
C58 C 0.3330(16) 0.3563(11) 0.1594(6) 0.105(9) Uani 1 1 d . . .
H58A H 0.3375 0.3594 0.1294 0.158 Uiso 1 1 calc R A 1
H58B H 0.3051 0.3116 0.1658 0.158 Uiso 1 1 calc R A 1
H58C H 0.3928 0.3589 0.1744 0.158 Uiso 1 1 calc R A 1
C59 C 0.1830(14) 0.4223(11) 0.1473(6) 0.036(6) Uani 0.66(3) 1 d P A 1
H59A H 0.1509 0.4623 0.1578 0.055 Uiso 0.66(3) 1 calc PR A 1
H59B H 0.1490 0.3792 0.1505 0.055 Uiso 0.66(3) 1 calc PR A 1
H59C H 0.1905 0.4296 0.1177 0.055 Uiso 0.66(3) 1 calc PR A 1
C59' C 0.237(3) 0.462(2) 0.1472(13) 0.037(13) Uiso 0.34(3) 1 d P A 2
H59D H 0.1937 0.4236 0.1438 0.055 Uiso 0.34(3) 1 calc PR A 2
H59E H 0.2597 0.4722 0.1204 0.055 Uiso 0.34(3) 1 calc PR A 2
H59F H 0.2073 0.5042 0.1569 0.055 Uiso 0.34(3) 1 calc PR A 2
C60 C 0.3371(16) 0.4788(13) 0.1633(9) 0.051(9) Uani 0.66(3) 1 d P A 1
H60A H 0.3949 0.4748 0.1801 0.076 Uiso 0.66(3) 1 calc PR A 1
H60B H 0.3080 0.5227 0.1703 0.076 Uiso 0.66(3) 1 calc PR A 1
H60C H 0.3463 0.4789 0.1336 0.076 Uiso 0.66(3) 1 calc PR A 1
C60' C 0.386(3) 0.497(2) 0.1872(13) 0.028(11) Uiso 0.34(3) 1 d P A 2
H60D H 0.4335 0.4812 0.2081 0.042 Uiso 0.34(3) 1 calc PR A 2
H60E H 0.3592 0.5403 0.1971 0.042 Uiso 0.34(3) 1 calc PR A 2
H60F H 0.4116 0.5073 0.1609 0.042 Uiso 0.34(3) 1 calc PR A 2
C61 C 0.5264(17) 0.7124(13) 0.2376(11) 0.063(9) Uani 0.63(2) 1 d PDU B 1
H61A H 0.5325 0.7431 0.2625 0.076 Uiso 0.50 1 calc PR B 1
H61B H 0.5492 0.7382 0.2142 0.076 Uiso 0.50 1 calc PR B 1
C61' C 0.5219(19) 0.694(3) 0.2120(14) 0.065(16) Uiso 0.37(2) 1 d PD B 2
H61C H 0.5498 0.7414 0.2152 0.077 Uiso 0.50 1 calc PR B 2
H61D H 0.5172 0.6809 0.1822 0.077 Uiso 0.50 1 calc PR B 2
C62 C 0.5799(19) 0.6461(15) 0.2463(12) 0.069(15) Uani 0.63(2) 1 d PDU B 1
H62A H 0.6416 0.6519 0.2388 0.083 Uiso 0.50 1 calc PR B 1
H62B H 0.5822 0.6332 0.2762 0.083 Uiso 0.50 1 calc PR B 1
C62' C 0.574(3) 0.643(4) 0.2375(19) 0.13(5) Uiso 0.37(2) 1 d PD B 2
H62C H 0.6369 0.6581 0.2433 0.154 Uiso 0.50 1 calc PR B 2
H62D H 0.5728 0.5965 0.2233 0.154 Uiso 0.50 1 calc PR B 2
C63 C 0.5324(19) 0.5938(13) 0.2205(9) 0.069(9) Uani 0.63(2) 1 d PDU B 1
H63A H 0.5440 0.5457 0.2314 0.083 Uiso 0.50 1 calc PR B 1
H63B H 0.5466 0.5964 0.1912 0.083 Uiso 0.50 1 calc PR B 1
C63' C 0.531(2) 0.639(3) 0.2760(13) 0.09(2) Uiso 0.37(2) 1 d PD B 2
H63C H 0.5412 0.5920 0.2892 0.114 Uiso 0.50 1 calc PR B 2
H63D H 0.5552 0.6750 0.2959 0.114 Uiso 0.50 1 calc PR B 2
C64 C 0.439(2) 0.6173(14) 0.2252(11) 0.078(10) Uani 0.63(2) 1 d PU B 1
H64A H 0.3987 0.6003 0.2012 0.093 Uiso 0.50 1 calc PR B 1
H64B H 0.4194 0.5970 0.2510 0.093 Uiso 0.50 1 calc PR B 1
C64' C 0.4353(19) 0.6498(19) 0.2657(10) 0.026(10) Uiso 0.37(2) 1 d PD B 2
H64C H 0.4084 0.6747 0.2883 0.031 Uiso 0.50 1 calc PR B 2
H64D H 0.4033 0.6049 0.2597 0.031 Uiso 0.50 1 calc PR B 2
C65 C 0.4706(10) 0.8912(8) 0.2254(4) 0.046(4) Uani 1 1 d . B .
H65A H 0.5149 0.8688 0.2461 0.055 Uiso 1 1 calc R . .
H65B H 0.4227 0.9122 0.2404 0.055 Uiso 1 1 calc R . .
C66 C 0.5140(11) 0.9460(8) 0.2013(5) 0.050(4) Uani 1 1 d . . .
H66A H 0.4814 0.9910 0.2021 0.060 Uiso 1 1 calc R B .
H66B H 0.5765 0.9534 0.2132 0.060 Uiso 1 1 calc R . .
C67 C 0.5115(13) 0.9204(9) 0.1580(6) 0.072(6) Uani 1 1 d . B .
H67A H 0.4701 0.9494 0.1394 0.087 Uiso 1 1 calc R . .
H67B H 0.5717 0.9234 0.1483 0.087 Uiso 1 1 calc R . .
C68 C 0.4819(12) 0.8492(10) 0.1572(6) 0.075(6) Uani 1 1 d . B .
H68A H 0.5334 0.8168 0.1580 0.091 Uiso 1 1 calc R . .
H68B H 0.4417 0.8398 0.1316 0.091 Uiso 1 1 calc R . .
C69 C 0.0176(9) 0.4761(7) 0.2046(4) 0.036(3) Uani 1 1 d . . .
H69A H -0.0154 0.4922 0.2279 0.043 Uiso 1 1 calc R . .
H69B H 0.0738 0.4535 0.2163 0.043 Uiso 1 1 calc R . .
C70 C -0.0385(11) 0.4246(8) 0.1774(4) 0.051(4) Uani 1 1 d . . .
H70A H -0.0094 0.3780 0.1777 0.061 Uiso 1 1 calc R . .
H70B H -0.0985 0.4194 0.1871 0.061 Uiso 1 1 calc R . .
C71 C -0.0450(11) 0.4560(8) 0.1347(5) 0.047(4) Uani 1 1 d . . .
H71A H 0.0005 0.4355 0.1181 0.056 Uiso 1 1 calc R . .
H71B H -0.1049 0.4481 0.1198 0.056 Uiso 1 1 calc R . .
C72 C -0.0282(10) 0.5328(8) 0.1419(4) 0.044(4) Uani 1 1 d . . .
H72A H -0.0045 0.5546 0.1174 0.053 Uiso 1 1 calc R . .
H72B H -0.0839 0.5573 0.1473 0.053 Uiso 1 1 calc R . .
C73 C 0.0470(10) 0.7421(9) 0.2457(6) 0.058(5) Uani 1 1 d . . .
H73A H 0.0855 0.7759 0.2326 0.069 Uiso 1 1 calc R . .
H73B H 0.0739 0.7324 0.2744 0.069 Uiso 1 1 calc R . .
C74 C -0.0431(9) 0.7710(8) 0.2465(5) 0.045(4) Uani 1 1 d . . .
H74A H -0.0608 0.7994 0.2213 0.054 Uiso 1 1 calc R . .
H74B H -0.0474 0.8003 0.2716 0.054 Uiso 1 1 calc R . .
C75 C -0.0986(10) 0.7064(7) 0.2476(6) 0.051(4) Uani 1 1 d . . .
H75A H -0.1616 0.7160 0.2372 0.061 Uiso 1 1 calc R . .
H75B H -0.0963 0.6871 0.2762 0.061 Uiso 1 1 calc R . .
C76 C -0.0560(8) 0.6571(8) 0.2190(5) 0.042(4) Uani 1 1 d . . .
H76A H -0.0623 0.6078 0.2281 0.050 Uiso 1 1 calc R . .
H76B H -0.0842 0.6618 0.1900 0.050 Uiso 1 1 calc R . .
C77 C 0.039(2) 0.7460(18) 0.3970(11) 0.166(13) Uiso 1 1 d . . .
H77A H 0.0633 0.6993 0.4055 0.199 Uiso 1 1 calc R . .
H77B H 0.0888 0.7795 0.3960 0.199 Uiso 1 1 calc R . .
C78 C -0.0230(18) 0.7699(15) 0.4251(9) 0.122(9) Uiso 1 1 d . . .
H78A H -0.0052 0.7516 0.4534 0.146 Uiso 1 1 calc R . .
H78B H -0.0223 0.8219 0.4264 0.146 Uiso 1 1 calc R . .
C79 C -0.1102(19) 0.7460(15) 0.4109(9) 0.130(10) Uiso 1 1 d . . .
H79A H -0.1544 0.7844 0.4117 0.156 Uiso 1 1 calc R . .
H79B H -0.1281 0.7065 0.4282 0.156 Uiso 1 1 calc R . .
C80 C -0.103(2) 0.7222(18) 0.3661(11) 0.169(13) Uiso 1 1 d . . .
H80A H -0.1106 0.6706 0.3638 0.203 Uiso 1 1 calc R . .
H80B H -0.1498 0.7449 0.3469 0.203 Uiso 1 1 calc R . .
C81 C -0.3630(17) 0.8976(14) 0.0501(8) 0.130(10) Uiso 1 1 d . . .
H81A H -0.3482 0.8850 0.0794 0.195 Uiso 1 1 calc R . .
H81B H -0.3110 0.9194 0.0393 0.195 Uiso 1 1 calc R . .
H81C H -0.3798 0.8552 0.0339 0.195 Uiso 1 1 calc R . .
C82 C -0.440(2) 0.9489(18) 0.0463(9) 0.195(16) Uiso 1 1 d D . .
H82A H -0.4247 0.9905 0.0639 0.234 Uiso 1 1 calc R . .
H82B H -0.4934 0.9264 0.0565 0.234 Uiso 1 1 calc R . .
C83 C -0.4631(18) 0.9721(15) 0.0011(8) 0.178(15) Uiso 1 1 d D . .
H83A H -0.4834 0.9312 -0.0163 0.214 Uiso 1 1 calc R . .
H83B H -0.4092 0.9917 -0.0099 0.214 Uiso 1 1 calc R . .

loop_
_atom_site_aniso_label
_atom_site_aniso_U_11
_atom_site_aniso_U_22
_atom_site_aniso_U_33
_atom_site_aniso_U_23
_atom_site_aniso_U_13
_atom_site_aniso_U_12
Er1 0.0237(3) 0.0233(3) 0.0163(3) 0.0012(3) 0.0016(2) 0.0017(3)
Er2 0.0220(3) 0.0240(3) 0.0202(3) -0.0021(3) 0.0011(2) 0.0007(3)
Er3 0.0247(3) 0.0202(3) 0.0178(3) 0.0022(3) 0.0022(2) 0.0028(3)
F1 0.023(4) 0.027(4) 0.025(4) 0.006(3) 0.012(3) 0.011(3)
F2 0.029(4) 0.025(4) 0.015(3) -0.002(3) 0.001(3) 0.005(3)
F3 0.030(4) 0.027(4) 0.022(4) -0.005(3) 0.002(3) -0.010(3)
F4 0.029(4) 0.026(4) 0.020(4) 0.001(3) 0.000(3) 0.002(3)
F5 0.036(4) 0.034(4) 0.021(4) 0.000(3) -0.007(3) -0.001(4)
O1 0.031(5) 0.021(5) 0.017(4) -0.004(4) 0.003(4) 0.005(4)
O2 0.053(6) 0.048(7) 0.031(5) -0.009(5) 0.017(5) 0.010(5)
O3 0.038(5) 0.026(5) 0.022(5) 0.004(4) -0.004(4) 0.005(4)
O4 0.052(6) 0.051(7) 0.042(6) 0.022(6) -0.014(5) 0.016(6)
O5 0.041(5) 0.032(6) 0.020(5) 0.002(4) 0.006(4) 0.013(5)
O6 0.057(6) 0.026(5) 0.021(5) 0.000(4) -0.001(4) -0.004(5)
O7 0.034(5) 0.034(6) 0.022(5) 0.009(4) 0.006(4) 0.003(4)
O8 0.049(6) 0.027(6) 0.040(6) 0.012(5) 0.013(5) 0.001(5)
O9 0.030(5) 0.030(6) 0.062(7) 0.007(5) -0.011(5) -0.004(4)
O10 0.034(5) 0.028(5) 0.045(6) -0.010(5) 0.006(4) -0.004(4)
O11 0.033(5) 0.032(5) 0.027(5) -0.001(4) -0.004(4) 0.002(4)
O12 0.027(5) 0.019(5) 0.025(5) -0.008(4) 0.006(4) -0.004(4)
C1 0.027(7) 0.024(7) 0.026(7) 0.001(6) -0.003(6) -0.005(6)
C2 0.036(8) 0.038(8) 0.022(7) 0.009(6) 0.007(6) 0.020(7)
C3 0.029(7) 0.034(8) 0.032(8) -0.001(7) 0.000(6) 0.005(6)
C4 0.049(9) 0.050(10) 0.010(6) -0.003(7) 0.012(6) 0.003(8)
C5 0.058(10) 0.033(8) 0.017(7) -0.007(6) -0.005(7) 0.013(7)
C6 0.037(8) 0.033(8) 0.021(7) 0.005(6) -0.005(6) 0.008(7)
C7 0.079(13) 0.047(10) 0.041(10) -0.007(8) 0.035(9) 0.009(9)
C8 0.033(7) 0.032(8) 0.019(7) 0.000(6) 0.000(6) -0.006(6)
C9 0.028(7) 0.047(9) 0.039(8) -0.014(8) 0.000(6) -0.003(7)
C10 0.035(8) 0.024(8) 0.043(9) 0.007(7) 0.009(7) 0.012(6)
C11 0.026(7) 0.040(9) 0.039(8) 0.004(7) -0.001(6) 0.002(7)
C12 0.054(9) 0.035(9) 0.023(7) -0.010(7) 0.004(7) -0.006(7)
C13 0.044(9) 0.061(11) 0.042(9) -0.023(9) 0.003(7) -0.012(8)
C14 0.032(8) 0.060(11) 0.050(10) -0.016(9) -0.013(7) 0.005(8)
C15 0.062(10) 0.051(10) 0.032(8) -0.014(8) 0.019(8) -0.028(9)
C16 0.041(8) 0.024(7) 0.021(7) 0.001(6) -0.009(6) 0.002(6)
C17 0.042(8) 0.028(8) 0.035(8) 0.001(7) -0.005(7) -0.003(7)
C18 0.041(9) 0.036(9) 0.036(8) 0.007(7) -0.021(7) 0.003(7)
C19 0.039(9) 0.037(9) 0.046(9) 0.007(8) -0.017(7) 0.007(7)
C20 0.027(7) 0.039(9) 0.039(8) 0.003(7) -0.001(6) 0.000(7)
C21 0.032(7) 0.016(7) 0.028(7) 0.005(6) -0.003(6) 0.010(6)
C22 0.077(11) 0.032(9) 0.023(8) -0.001(7) -0.022(8) 0.011(8)
C23 0.046(9) 0.043(10) 0.036(8) 0.032(8) 0.000(7) 0.002(8)
C24 0.044(10) 0.086(14) 0.071(12) 0.057(11) 0.011(9) -0.017(10)
C25 0.027(7) 0.048(10) 0.054(10) 0.010(8) 0.003(7) 0.006(7)
C26 0.038(8) 0.078(12) 0.029(8) 0.024(9) 0.014(7) 0.003(9)
C27 0.032(8) 0.054(10) 0.036(8) 0.003(8) 0.006(6) 0.004(7)
C28 0.028(7) 0.032(9) 0.052(9) 0.012(7) 0.007(7) -0.007(6)
C29 0.032(8) 0.058(10) 0.029(8) -0.005(8) -0.001(6) 0.003(7)
C30 0.044(9) 0.070(12) 0.040(9) 0.007(9) -0.006(7) 0.001(9)
C31 0.016(6) 0.041(9) 0.033(8) -0.005(7) 0.007(6) 0.009(6)
C32 0.028(7) 0.032(8) 0.016(7) 0.005(6) 0.002(5) 0.004(6)
C33 0.033(8) 0.030(8) 0.029(8) -0.001(7) -0.007(6) -0.001(6)
C34 0.034(7) 0.023(7) 0.023(7) -0.009(6) -0.006(6) -0.008(6)
C35 0.052(9) 0.035(9) 0.022(7) -0.017(7) -0.017(7) 0.006(7)
C36 0.047(8) 0.022(7) 0.021(7) -0.007(6) -0.003(6) 0.009(6)
C37 0.070(11) 0.046(10) 0.020(8) -0.006(7) 0.002(7) 0.010(9)
C38 0.040(8) 0.027(8) 0.020(7) 0.002(6) -0.013(6) 0.011(6)
C39 0.059(9) 0.028(8) 0.025(8) 0.002(6) 0.002(7) 0.019(7)
C40 0.053(9) 0.047(10) 0.025(8) 0.006(7) 0.018(7) 0.020(8)
C41 0.042(8) 0.023(8) 0.045(9) -0.011(7) -0.024(7) 0.006(7)
C42 0.054(9) 0.032(8) 0.023(7) 0.006(7) -0.004(7) 0.008(7)
C43 0.081(12) 0.042(10) 0.028(8) 0.005(8) -0.021(8) 0.010(9)
C44 0.090(13) 0.026(9) 0.031(8) 0.005(7) 0.017(8) -0.005(8)
C45 0.076(13) 0.097(16) 0.059(12) 0.030(12) -0.005(10) 0.044(12)
C46 0.020(7) 0.023(7) 0.039(8) 0.012(7) -0.002(6) -0.006(6)
C47 0.017(6) 0.040(8) 0.021(7) 0.001(6) -0.001(5) 0.003(6)
C48 0.038(8) 0.022(7) 0.017(7) 0.007(6) 0.008(6) -0.001(6)
C49 0.037(8) 0.019(7) 0.021(7) -0.002(6) -0.002(6) -0.002(6)
C50 0.035(8) 0.036(8) 0.026(7) -0.005(7) 0.005(6) 0.005(7)
C51 0.025(7) 0.043(9) 0.031(8) 0.019(7) -0.001(6) 0.012(7)
C52 0.079(12) 0.041(10) 0.052(11) 0.016(9) 0.020(9) 0.002(9)
C53 0.044(9) 0.032(8) 0.037(8) 0.011(7) 0.004(7) 0.002(7)
C54 0.120(16) 0.052(11) 0.021(8) -0.014(8) 0.012(9) 0.018(11)
C55 0.078(12) 0.038(10) 0.064(12) -0.006(9) -0.031(10) 0.010(9)
C56 0.065(11) 0.051(11) 0.038(9) -0.015(8) 0.003(8) 0.031(9)
C57 0.045(15) 0.023(13) 0.038(13) 0.009(11) 0.006(12) 0.006(12)
C58 0.17(2) 0.097(17) 0.059(13) 0.030(12) 0.062(14) 0.095(17)
C59 0.058(15) 0.029(13) 0.020(11) -0.007(10) -0.009(10) -0.020(11)
C60 0.037(15) 0.039(15) 0.08(2) -0.010(15) 0.048(15) -0.004(12)
C61 0.049(14) 0.048(14) 0.090(17) -0.014(13) 0.000(12) 0.016(12)
C62 0.050(17) 0.046(17) 0.11(2) 0.007(14) -0.011(13) 0.005(12)
C63 0.087(16) 0.048(14) 0.069(16) 0.002(13) -0.008(13) 0.016(13)
C64 0.068(15) 0.036(14) 0.121(19) 0.020(14) -0.026(14) 0.001(12)
C65 0.056(10) 0.053(11) 0.027(8) 0.001(8) 0.003(7) -0.022(8)
C66 0.057(10) 0.040(10) 0.051(10) -0.019(8) -0.007(8) 0.004(8)
C67 0.095(15) 0.045(11) 0.078(14) 0.008(10) 0.011(11) -0.038(11)
C68 0.060(11) 0.089(15) 0.085(14) -0.047(13) 0.044(11) -0.034(11)
C69 0.039(8) 0.036(9) 0.033(8) 0.007(7) -0.001(7) -0.004(7)
C70 0.074(11) 0.029(9) 0.044(9) 0.008(8) -0.021(8) -0.010(8)
C71 0.055(10) 0.038(9) 0.044(9) -0.015(8) -0.017(8) -0.005(8)
C72 0.045(9) 0.050(10) 0.033(8) 0.007(8) -0.019(7) -0.002(8)
C73 0.041(9) 0.066(12) 0.068(12) -0.017(10) 0.012(8) -0.008(9)
C74 0.042(9) 0.045(10) 0.046(9) -0.004(8) 0.000(7) -0.008(8)
C75 0.050(10) 0.024(8) 0.083(12) -0.012(9) 0.031(9) 0.004(8)
C76 0.026(8) 0.038(9) 0.061(10) -0.001(8) 0.004(7) 0.001(7)

loop_
_atom_type_symbol
_atom_type_description
_atom_type_scat_dispersion_real
_atom_type_scat_dispersion_imag
_atom_type_scat_source
C C 0.0033 0.0016 'International Tables Vol C Tables 4.2.6.8 and 6.1.1.4'
H H 0.0000 0.0000 'International Tables Vol C Tables 4.2.6.8 and 6.1.1.4'
O O 0.0106 0.0060 'International Tables Vol C Tables 4.2.6.8 and 6.1.1.4'
F F 0.0171 0.0103 'International Tables Vol C Tables 4.2.6.8 and 6.1.1.4'
Er Er -0.2586 4.9576 'International Tables Vol C Tables 4.2.6.8 and 6.1.1.4'

loop_
_geom_angle_atom_site_label_1
_geom_angle_atom_site_label_2
_geom_angle_atom_site_label_3
_geom_angle
_geom_angle_site_symmetry_1
_geom_angle_site_symmetry_3
_geom_angle_publ_flag
O3 Er1 O1 105.3(3) . . ?
O3 Er1 F5 105.6(3) . . ?
O1 Er1 F5 102.7(3) . . ?
O3 Er1 F3 104.1(3) . . ?
O1 Er1 F3 103.3(3) . . ?
F5 Er1 F3 133.2(2) . . ?
O3 Er1 F2 99.8(3) . . ?
O1 Er1 F2 154.9(3) . . ?
F5 Er1 F2 70.1(2) . . ?
F3 Er1 F2 69.8(2) . . ?
O3 Er1 F1 161.5(3) . . ?
O1 Er1 F1 93.2(3) . . ?
F5 Er1 F1 69.5(2) . . ?
F3 Er1 F1 70.8(2) . . ?
F2 Er1 F1 61.7(2) . . ?
O3 Er1 Er2 122.7(2) . . ?
O1 Er1 Er2 120.8(2) . . ?
F5 Er1 Er2 96.03(17) . . ?
F3 Er1 Er2 37.19(17) . . ?
F2 Er1 Er2 40.34(15) . . ?
F1 Er1 Er2 43.30(16) . . ?
O3 Er1 Er3 126.9(2) . . ?
O1 Er1 Er3 116.8(2) . . ?
F5 Er1 Er3 36.69(17) . . ?
F3 Er1 Er3 96.58(17) . . ?
F2 Er1 Er3 43.80(16) . . ?
F1 Er1 Er3 39.78(15) . . ?
Er2 Er1 Er3 59.52(2) . . ?
O5 Er2 F4 88.6(3) . . ?
O5 Er2 F3 120.0(3) . . ?
F4 Er2 F3 134.3(2) . . ?
O5 Er2 F2 95.0(3) . . ?
F4 Er2 F2 71.3(2) . . ?
F3 Er2 F2 71.3(2) . . ?
O5 Er2 O9 116.2(3) . . ?
F4 Er2 O9 81.7(3) . . ?
F3 Er2 O9 110.7(3) . . ?
F2 Er2 O9 138.0(3) . . ?
O5 Er2 F1 152.6(3) . . ?
F4 Er2 F1 69.7(2) . . ?
F3 Er2 F1 70.4(2) . . ?
F2 Er2 F1 62.9(2) . . ?
O9 Er2 F1 78.0(3) . . ?
O5 Er2 O10 82.3(3) . . ?
F4 Er2 O10 149.0(3) . . ?
F3 Er2 O10 74.7(3) . . ?
F2 Er2 O10 138.8(3) . . ?
O9 Er2 O10 76.1(3) . . ?
F1 Er2 O10 124.8(3) . . ?
O5 Er2 Er3 112.5(3) . . ?
F4 Er2 Er3 37.08(17) . . ?
F3 Er2 Er3 97.25(17) . . ?
F2 Er2 Er3 44.25(17) . . ?
O9 Er2 Er3 95.8(2) . . ?
F1 Er2 Er3 40.40(15) . . ?
O10 Er2 Er3 165.1(2) . . ?
O5 Er2 Er1 129.3(2) . . ?
F4 Er2 Er1 97.51(17) . . ?
F3 Er2 Er1 36.90(17) . . ?
F2 Er2 Er1 42.32(16) . . ?
O9 Er2 Er1 114.4(2) . . ?
F1 Er2 Er1 43.11(15) . . ?
O10 Er2 Er1 111.2(2) . . ?
Er3 Er2 Er1 60.47(2) . . ?
O7 Er3 F4 87.0(3) . . ?
O7 Er3 F5 126.4(3) . . ?
F4 Er3 F5 133.2(3) . . ?
O7 Er3 F1 97.1(3) . . ?
F4 Er3 F1 72.6(2) . . ?
F5 Er3 F1 71.6(2) . . ?
O7 Er3 O12 116.0(3) . . ?
F4 Er3 O12 83.3(3) . . ?
F5 Er3 O12 104.5(3) . . ?
F1 Er3 O12 137.8(3) . . ?
O7 Er3 F2 151.5(3) . . ?
F4 Er3 F2 68.6(2) . . ?
F5 Er3 F2 68.6(2) . . ?
F1 Er3 F2 62.5(2) . . ?
O12 Er3 F2 76.7(2) . . ?
O7 Er3 O11 79.5(3) . . ?
F4 Er3 O11 149.2(3) . . ?
F5 Er3 O11 75.8(3) . . ?
F1 Er3 O11 136.2(3) . . ?
O12 Er3 O11 78.1(3) . . ?
F2 Er3 O11 128.9(2) . . ?
O7 Er3 Er2 110.7(2) . . ?
F4 Er3 Er2 37.39(17) . . ?
F5 Er3 Er2 96.09(19) . . ?
F1 Er3 Er2 43.35(17) . . ?
O12 Er3 Er2 97.98(19) . . ?
F2 Er3 Er2 40.80(15) . . ?
O11 Er3 Er2 169.6(2) . . ?
O7 Er3 Er1 133.3(2) . . ?
F4 Er3 Er1 97.36(17) . . ?
F5 Er3 Er1 36.26(18) . . ?
F1 Er3 Er1 42.48(16) . . ?
O12 Er3 Er1 110.7(2) . . ?
F2 Er3 Er1 42.39(14) . . ?
O11 Er3 Er1 112.1(2) . . ?
Er2 Er3 Er1 60.01(2) . . ?
Er3 F1 Er1 97.7(2) . . ?
Er3 F1 Er2 96.3(2) . . ?
Er1 F1 Er2 93.6(2) . . ?
Er2 F2 Er1 97.3(2) . . ?
Er2 F2 Er3 95.0(2) . . ?
Er1 F2 Er3 93.8(2) . . ?
Er1 F3 Er2 105.9(3) . . ?
Er3 F4 Er2 105.5(3) . . ?
Er1 F5 Er3 107.0(3) . . ?
C1 O1 Er1 173.3(8) . . ?
C4 O2 C7 117.3(11) . . ?
C16 O3 Er1 178.4(8) . . ?
C19 O4 C22 115.9(12) . . ?
C31 O5 Er2 167.0(8) . . ?
C34 O6 C37 116.2(10) . . ?
C46 O7 Er3 170.7(8) . . ?
C49 O8 C52 115.4(11) . . ?
C61 O9 C61' 36(2) . . ?
C61 O9 C64 101.6(16) . . ?
C61' O9 C64 86(2) . . ?
C61 O9 C64' 91.0(19) . . ?
C61' O9 C64' 110.5(19) . . ?
C64 O9 C64' 58.3(18) . . ?
C61 O9 Er2 132.4(12) . . ?
C61' O9 Er2 126.9(17) . . ?
C64 O9 Er2 124.1(13) . . ?
C64' O9 Er2 122.4(12) . . ?
C65 O10 C68 106.6(10) . . ?
C65 O10 Er2 127.4(8) . . ?
C68 O10 Er2 125.8(8) . . ?
C72 O11 C69 106.1(10) . . ?
C72 O11 Er3 127.8(8) . . ?
C69 O11 Er3 126.1(7) . . ?
C73 O12 C76 106.3(10) . . ?
C73 O12 Er3 124.3(8) . . ?
C76 O12 Er3 129.4(7) . . ?
C80 O13 C77 104(3) . . ?
O1 C1 C6 121.0(11) . . ?
O1 C1 C2 121.3(11) . . ?
C6 C1 C2 117.7(12) . . ?
C3 C2 C1 119.8(13) . . ?
C3 C2 C8 119.2(12) . . ?
C1 C2 C8 121.0(11) . . ?
C4 C3 C2 121.5(13) . . ?
C5 C4 O2 116.2(13) . . ?
C5 C4 C3 119.0(12) . . ?
O2 C4 C3 124.8(13) . . ?
C4 C5 C6 122.2(13) . . ?
C5 C6 C1 119.7(13) . . ?
C5 C6 C12 117.8(12) . . ?
C1 C6 C12 122.5(11) . . ?
C10 C8 C11 111.1(11) . . ?
C10 C8 C2 110.6(11) . . ?
C11 C8 C2 110.4(11) . . ?
C10 C8 C9 107.6(11) . . ?
C11 C8 C9 107.8(10) . . ?
C2 C8 C9 109.3(10) . . ?
C13 C12 C15 106.0(12) . . ?
C13 C12 C6 113.1(11) . . ?
C15 C12 C6 111.1(11) . . ?
C13 C12 C14 106.6(11) . . ?
C15 C12 C14 109.9(12) . . ?
C6 C12 C14 110.0(11) . . ?
O3 C16 C21 119.7(12) . . ?
O3 C16 C17 121.9(12) . . ?
C21 C16 C17 118.3(11) . . ?
C18 C17 C16 119.9(13) . . ?
C18 C17 C23 120.7(13) . . ?
C16 C17 C23 119.3(11) . . ?
C19 C18 C17 122.1(15) . . ?
C18 C19 C20 119.4(13) . . ?
C18 C19 O4 124.3(14) . . ?
C20 C19 O4 116.4(13) . . ?
C19 C20 C21 123.1(13) . . ?
C20 C21 C16 117.1(12) . . ?
C20 C21 C27 120.3(12) . . ?
C16 C21 C27 122.6(11) . . ?
C26 C23 C25 114.2(12) . . ?
C26 C23 C24 107.5(13) . . ?
C25 C23 C24 106.6(13) . . ?
C26 C23 C17 108.1(12) . . ?
C25 C23 C17 111.8(12) . . ?
C24 C23 C17 108.5(11) . . ?
C28 C27 C21 110.4(11) . . ?
C28 C27 C29 114.5(13) . . ?
C21 C27 C29 108.7(12) . . ?
C28 C27 C30 105.7(12) . . ?
C21 C27 C30 111.5(12) . . ?
C29 C27 C30 106.0(11) . . ?
O5 C31 C32 120.1(11) . . ?
O5 C31 C36 120.0(12) . . ?
C32 C31 C36 119.9(12) . . ?
C33 C32 C31 116.8(11) . . ?
C33 C32 C38 119.8(12) . . ?
C31 C32 C38 123.0(12) . . ?
C34 C33 C32 123.4(13) . . ?
C33 C34 C35 119.1(12) . . ?
C33 C34 O6 116.9(12) . . ?
C35 C34 O6 123.9(11) . . ?
C36 C35 C34 122.0(12) . . ?
C35 C36 C31 118.5(12) . . ?
C35 C36 C42 119.2(11) . . ?
C31 C36 C42 122.3(11) . . ?
C39 C38 C41 107.6(11) . . ?
C39 C38 C32 111.8(11) . . ?
C41 C38 C32 111.1(11) . . ?
C39 C38 C40 105.3(11) . . ?
C41 C38 C40 111.3(11) . . ?
C32 C38 C40 109.5(10) . . ?
C44 C42 C45 112.1(14) . . ?
C44 C42 C43 105.9(12) . . ?
C45 C42 C43 107.1(13) . . ?
C44 C42 C36 109.2(11) . . ?
C45 C42 C36 110.4(12) . . ?
C43 C42 C36 112.1(12) . . ?
O7 C46 C47 120.5(12) . . ?
O7 C46 C51 119.8(11) . . ?
C47 C46 C51 119.6(12) . . ?
C48 C47 C46 118.9(12) . . ?
C48 C47 C53 118.4(11) . . ?
C46 C47 C53 122.5(12) . . ?
C49 C48 C47 122.0(11) . . ?
C48 C49 C50 121.4(12) . . ?
C48 C49 O8 126.5(11) . . ?
C50 C49 O8 112.0(11) . . ?
C49 C50 C51 119.3(13) . . ?
C50 C51 C46 118.7(12) . . ?
C50 C51 C57 114.5(14) . . ?
C46 C51 C57 126.0(13) . . ?
C50 C51 C57' 123.7(17) . . ?
C46 C51 C57' 114.7(18) . . ?
C57 C51 C57' 27.9(13) . . ?
C56 C53 C55 109.1(13) . . ?
C56 C53 C54 106.2(13) . . ?
C55 C53 C54 106.3(13) . . ?
C56 C53 C47 114.0(12) . . ?
C55 C53 C47 108.7(12) . . ?
C54 C53 C47 112.2(12) . . ?
C58 C57 C60 100.2(18) . . ?
C58 C57 C59 114(2) . . ?
C60 C57 C59 110.5(18) . . ?
C58 C57 C51 112.2(16) . . ?
C60 C57 C51 107(2) . . ?
C59 C57 C51 112.0(16) . . ?
C60' C57' C59' 113(4) . . ?
C60' C57' C51 115(3) . . ?
C59' C57' C51 106(3) . . ?
C60' C57' C58 125(3) . . ?
C59' C57' C58 96(3) . . ?
C51 C57' C58 97(3) . . ?
C57 C58 C57' 25.6(13) . . ?
O9 C61 C62 109.2(19) . . ?
O9 C61' C62' 105(2) . . ?
C63 C62 C61 104(2) . . ?
C61' C62' C63' 105(2) . . ?
C62 C63 C64 99(2) . . ?
C64' C63' C62' 108(2) . . ?
O9 C64 C63 111(2) . . ?
C63' C64' O9 101(2) . . ?
O10 C65 C66 106.0(11) . . ?
C67 C66 C65 107.0(13) . . ?
C68 C67 C66 108.1(15) . . ?
C67 C68 O10 105.9(14) . . ?
O11 C69 C70 107.4(10) . . ?
C71 C70 C69 104.7(12) . . ?
C72 C71 C70 104.7(12) . . ?
O11 C72 C71 104.6(11) . . ?
O12 C73 C74 107.4(12) . . ?
C73 C74 C75 102.3(13) . . ?
C74 C75 C76 103.1(12) . . ?
O12 C76 C75 105.9(11) . . ?
C78 C77 O13 104(3) . . ?
C79 C78 C77 109(3) . . ?
C78 C79 C80 104(3) . . ?
O13 C80 C79 107(3) . . ?
C81 C82 C83 111(2) . . ?
C82 C83 C83 110(2) . 3_475 ?

loop_
_geom_bond_atom_site_label_1
_geom_bond_atom_site_label_2
_geom_bond_distance
_geom_bond_site_symmetry_2
_geom_bond_publ_flag
Er1 O3 2.083(8) . ?
Er1 O1 2.086(8) . ?
Er1 F5 2.185(7) . ?
Er1 F3 2.194(6) . ?
Er1 F2 2.386(6) . ?
Er1 F1 2.406(6) . ?
Er1 Er2 3.5147(12) . ?
Er1 Er3 3.5311(10) . ?
Er2 O5 2.085(8) . ?
Er2 F4 2.204(7) . ?
Er2 F3 2.209(7) . ?
Er2 F2 2.294(6) . ?
Er2 O9 2.380(9) . ?
Er2 F1 2.415(7) . ?
Er2 O10 2.420(9) . ?
Er2 Er3 3.4972(10) . ?
Er3 O7 2.094(8) . ?
Er3 F4 2.188(7) . ?
Er3 F5 2.207(6) . ?
Er3 F1 2.280(6) . ?
Er3 O12 2.355(8) . ?
Er3 F2 2.449(7) . ?
Er3 O11 2.456(9) . ?
O1 C1 1.349(14) . ?
O2 C4 1.373(15) . ?
O2 C7 1.394(17) . ?
O3 C16 1.354(14) . ?
O4 C19 1.401(15) . ?
O4 C22 1.417(17) . ?
O5 C31 1.379(15) . ?
O6 C34 1.403(15) . ?
O6 C37 1.422(14) . ?
O7 C46 1.357(14) . ?
O8 C49 1.392(15) . ?
O8 C52 1.405(16) . ?
O9 C61 1.43(3) . ?
O9 C61' 1.442(19) . ?
O9 C64 1.47(3) . ?
O9 C64' 1.50(3) . ?
O10 C65 1.455(16) . ?
O10 C68 1.491(18) . ?
O11 C72 1.452(14) . ?
O11 C69 1.467(15) . ?
O12 C73 1.460(17) . ?
O12 C76 1.471(15) . ?
O13 C80 1.43(3) . ?
O13 C77 1.50(3) . ?
C1 C6 1.414(17) . ?
C1 C2 1.423(17) . ?
C2 C3 1.385(17) . ?
C2 C8 1.549(18) . ?
C3 C4 1.383(18) . ?
C4 C5 1.359(19) . ?
C5 C6 1.389(17) . ?
C6 C12 1.564(19) . ?
C8 C10 1.531(17) . ?
C8 C11 1.540(17) . ?
C8 C9 1.577(17) . ?
C12 C13 1.529(18) . ?
C12 C15 1.536(18) . ?
C12 C14 1.57(2) . ?
C16 C21 1.419(18) . ?
C16 C17 1.442(18) . ?
C17 C18 1.364(18) . ?
C17 C23 1.60(2) . ?
C18 C19 1.344(19) . ?
C19 C20 1.374(19) . ?
C20 C21 1.403(17) . ?
C21 C27 1.523(19) . ?
C23 C26 1.50(2) . ?
C23 C25 1.54(2) . ?
C23 C24 1.551(18) . ?
C27 C28 1.50(2) . ?
C27 C29 1.528(19) . ?
C27 C30 1.558(19) . ?
C31 C32 1.422(18) . ?
C31 C36 1.441(17) . ?
C32 C33 1.372(18) . ?
C32 C38 1.535(16) . ?
C33 C34 1.365(17) . ?
C34 C35 1.383(18) . ?
C35 C36 1.344(17) . ?
C36 C42 1.550(18) . ?
C38 C39 1.516(17) . ?
C38 C41 1.528(18) . ?
C38 C40 1.560(17) . ?
C42 C44 1.51(2) . ?
C42 C45 1.53(2) . ?
C42 C43 1.548(18) . ?
C46 C47 1.406(17) . ?
C46 C51 1.438(19) . ?
C47 C48 1.379(17) . ?
C47 C53 1.539(19) . ?
C48 C49 1.353(17) . ?
C49 C50 1.390(17) . ?
C50 C51 1.407(18) . ?
C51 C57 1.58(3) . ?
C51 C57' 1.63(4) . ?
C53 C56 1.502(19) . ?
C53 C55 1.51(2) . ?
C53 C54 1.532(19) . ?
C57 C58 1.50(3) . ?
C57 C60 1.55(3) . ?
C57 C59 1.57(3) . ?
C57' C60' 1.51(6) . ?
C57' C59' 1.56(5) . ?
C57' C58 1.78(4) . ?
C61 C62 1.51(3) . ?
C61' C62' 1.46(2) . ?
C62 C63 1.44(2) . ?
C62' C63' 1.46(2) . ?
C63 C64 1.49(4) . ?
C63' C64' 1.45(2) . ?
C65 C66 1.49(2) . ?
C66 C67 1.47(2) . ?
C67 C68 1.43(2) . ?
C69 C70 1.514(18) . ?
C70 C71 1.495(19) . ?
C71 C72 1.50(2) . ?
C73 C74 1.47(2) . ?
C74 C75 1.489(19) . ?
C75 C76 1.505(19) . ?
C77 C78 1.44(3) . ?
C78 C79 1.42(3) . ?
C79 C80 1.53(4) . ?
C81 C82 1.52(3) . ?
C82 C83 1.529(18) . ?
C83 C83 1.534(19) 3_475 ?
